data_4504593
loop_
_publ_author_name
'Laus, G.'
'Kahlenberg, V.'
'T\"obbens, D. M.'
'Jetti, R. K. R.'
'Griesser, U. J.'
'Sch\"utz, J.'
'Kristeva, E.'
'Wurst, K.'
'Schottenberger, H.'

_publ_section_title
;
 Lattice Architecture and Hydrogen-Bonding Networks ofN-Aminoazolium
 andN,N&#x2018;-Diaminoazolium Chlorides
;
_journal_issue 2
_journal_name_full 'Crystal Growth &amp; Design'
_journal_page_first 404
_journal_paper_doi 10.1021/cg0503595
_journal_volume 6
_journal_year 2006
_chemical_formula_sum 'C2 H5 Cl N4'
_chemical_formula_weight 120.55
_chemical_name_common '1-amino-1,2,3-triazole hydrochloride'
_chemical_name_systematic
; 
 ? 
;
_space_group_IT_number 4
_symmetry_cell_setting monoclinic
_symmetry_space_group_name_Hall 'P 2yb'
_symmetry_space_group_name_H-M 'P 1 21 1'
_atom_sites_solution_hydrogens geom
_atom_sites_solution_primary direct
_atom_sites_solution_secondary difmap
_audit_creation_method SHELXL-97
_cell_angle_alpha 90.00
_cell_angle_beta 91.716(3)
_cell_angle_gamma 90.00
_cell_formula_units_Z 2
_cell_length_a 5.0579(3)
_cell_length_b 7.0018(3)
_cell_length_c 7.6470(5)
_cell_measurement_reflns_used 1616
_cell_measurement_temperature 293(2)
_cell_measurement_theta_max 26.022
_cell_measurement_theta_min 0.998
_cell_volume 270.69(3)
_computing_data_collection KappaCCD
_computing_data_reduction
;
Denzo and Scalepark (Otwinowski&Minor, 1997)
;
_computing_molecular_graphics
;
BRUKER AXS SHELXTL Vers.6.12, DOS/WIN95/NT/2000/ME
;
_computing_publication_material
;
BRUKER AXS SHELXTL Vers.6.12, DOS/WIN95/NT/2000/ME
;
_computing_structure_refinement
;
BRUKER AXS SHELXTL Vers.6.12, DOS/WIN95/NT/2000/ME
;
_computing_structure_solution
;
BRUKER AXS SHELXTL Vers.6.12, DOS/WIN95/NT/2000/ME
;
_diffrn_ambient_temperature 293(2)
_diffrn_measured_fraction_theta_full 1.000
_diffrn_measured_fraction_theta_max 1.000
_diffrn_measurement_device_type KappaCCD
_diffrn_radiation_monochromator graphite
_diffrn_radiation_source 'fine-focus sealed tube'
_diffrn_radiation_type MoK\a
_diffrn_radiation_wavelength 0.71073
_diffrn_reflns_av_R_equivalents 0.0179
_diffrn_reflns_av_sigmaI/netI 0.0327
_diffrn_reflns_limit_h_max 6
_diffrn_reflns_limit_h_min -5
_diffrn_reflns_limit_k_max 8
_diffrn_reflns_limit_k_min -8
_diffrn_reflns_limit_l_max 9
_diffrn_reflns_limit_l_min -9
_diffrn_reflns_number 1645
_diffrn_reflns_theta_full 24.97
_diffrn_reflns_theta_max 24.97
_diffrn_reflns_theta_min 2.66
_exptl_absorpt_coefficient_mu 0.578
_exptl_crystal_colour colourless
_exptl_crystal_density_diffrn 1.479
_exptl_crystal_density_method 'not measured'
_exptl_crystal_description prism
_exptl_crystal_F_000 124
_exptl_crystal_size_max 0.35
_exptl_crystal_size_mid 0.08
_exptl_crystal_size_min 0.08
_refine_diff_density_max 0.118
_refine_diff_density_min -0.202
_refine_diff_density_rms 0.034
_refine_ls_abs_structure_details 'Flack H D (1983), Acta Cryst. A39, 876-881'
_refine_ls_abs_structure_Flack 0.06(6)
_refine_ls_extinction_coef 0.261(18)
_refine_ls_extinction_expression Fc^*^=kFc[1+0.001xFc^2^\l^3^/sin(2\q)]^-1/4^
_refine_ls_extinction_method SHELXL
_refine_ls_goodness_of_fit_ref 1.111
_refine_ls_hydrogen_treatment mixed
_refine_ls_matrix_type full
_refine_ls_number_parameters 77
_refine_ls_number_reflns 937
_refine_ls_number_restraints 1
_refine_ls_restrained_S_all 1.111
_refine_ls_R_factor_all 0.0210
_refine_ls_R_factor_gt 0.0203
_refine_ls_shift/su_max 0.000
_refine_ls_shift/su_mean 0.000
_refine_ls_structure_factor_coef Fsqd
_refine_ls_weighting_details 'calc w=1/[\s^2^(Fo^2^)+(0.0206P)^2^+0.0286P] where P=(Fo^2^+2Fc^2^)/3'
_refine_ls_weighting_scheme calc
_refine_ls_wR_factor_gt 0.0527
_refine_ls_wR_factor_ref 0.0532
_reflns_number_gt 916
_reflns_number_total 937
_reflns_threshold_expression >2sigma(I)
_cod_data_source_file cg0503595si20051106_031028.cif
_cod_data_source_block CCDC277131
_cod_original_sg_symbol_H-M P21
_cod_database_code 4504593

loop_
_symmetry_equiv_pos_as_xyz
'x, y, z'
'-x, y+1/2, -z'

loop_
_atom_site_label
_atom_site_type_symbol
_atom_site_fract_x
_atom_site_fract_y
_atom_site_fract_z
_atom_site_U_iso_or_equiv
_atom_site_adp_type
_atom_site_occupancy
_atom_site_symmetry_multiplicity
_atom_site_calc_flag
_atom_site_refinement_flags
Cl1 Cl -0.02784(9) 0.84432(6) 0.31856(5) 0.03728(18) Uani 1 1 d .
N1 N 0.3498(3) 0.2417(2) 0.15214(18) 0.0276(3) Uani 1 1 d .
N2 N 0.1933(3) 0.39122(19) 0.16681(18) 0.0305(4) Uani 1 1 d .
N3 N 0.3128(3) 0.4940(2) 0.28908(19) 0.0302(4) Uani 1 1 d .
H3 H 0.239(4) 0.597(4) 0.321(3) 0.042(6) Uiso 1 1 d .
N4 N 0.2951(4) 0.0992(3) 0.0294(2) 0.0377(4) Uani 1 1 d .
H4A H 0.220(4) 0.149(4) -0.053(3) 0.042(7) Uiso 1 1 d .
H4B H 0.169(5) 0.015(4) 0.084(4) 0.067(8) Uiso 1 1 d .
C1 C 0.5612(4) 0.2480(3) 0.2629(2) 0.0304(4) Uani 1 1 d .
H1 H 0.6955 0.1579 0.2753 0.036 Uiso 1 1 calc R
C2 C 0.5366(4) 0.4140(3) 0.3527(2) 0.0330(4) Uani 1 1 d .
H2 H 0.6505 0.4620 0.4397 0.040 Uiso 1 1 calc R

loop_
_atom_site_aniso_label
_atom_site_aniso_U_11
_atom_site_aniso_U_22
_atom_site_aniso_U_33
_atom_site_aniso_U_23
_atom_site_aniso_U_13
_atom_site_aniso_U_12
Cl1 0.0417(3) 0.0308(3) 0.0390(3) -0.0045(2) -0.00514(18) 0.0119(2)
N1 0.0262(8) 0.0259(8) 0.0306(8) 0.0020(6) 0.0024(6) 0.0032(6)
N2 0.0275(8) 0.0316(10) 0.0322(8) -0.0004(6) -0.0025(6) 0.0077(6)
N3 0.0321(9) 0.0275(8) 0.0310(9) -0.0010(6) 0.0005(7) 0.0064(7)
N4 0.0421(10) 0.0344(10) 0.0364(10) -0.0086(7) -0.0035(8) 0.0013(8)
C1 0.0253(9) 0.0304(10) 0.0353(10) 0.0063(8) -0.0021(8) 0.0084(8)
C2 0.0317(9) 0.0354(10) 0.0315(9) 0.0019(8) -0.0062(8) 0.0030(8)

loop_
_atom_type_symbol
_atom_type_description
_atom_type_scat_dispersion_real
_atom_type_scat_dispersion_imag
_atom_type_scat_source
C C 0.0033 0.0016 'International Tables Vol C Tables 4.2.6.8 and 6.1.1.4'
H H 0.0000 0.0000 'International Tables Vol C Tables 4.2.6.8 and 6.1.1.4'
N N 0.0061 0.0033 'International Tables Vol C Tables 4.2.6.8 and 6.1.1.4'
Cl Cl 0.1484 0.1585 'International Tables Vol C Tables 4.2.6.8 and 6.1.1.4'

loop_
_geom_angle_atom_site_label_1
_geom_angle_atom_site_label_2
_geom_angle_atom_site_label_3
_geom_angle
N2 N1 C1 112.82(14)
N2 N1 N4 121.24(15)
C1 N1 N4 125.92(16)
N3 N2 N1 103.37(14)
N2 N3 C2 113.25(16)
N2 N3 H3 118.1(15)
C2 N3 H3 128.6(15)
H4A N4 H4B 108(2)
H4A N4 N1 107.1(17)
H4B N4 N1 105.4(17)
H4A N4 H4A 0(5)
H4B N4 H4A 108(2)
N1 N4 H4A 107.1(17)
H4A N4 H4B 108(2)
H4B N4 H4B 0(5)
N1 N4 H4B 105.4(17)
H4A N4 H4B 108(2)
N1 C1 C2 105.30(16)
N1 C1 H1 127.4
C2 C1 H1 127.4
N3 C2 C1 105.26(18)
N3 C2 H2 127.4
C1 C2 H2 127.4

loop_
_geom_bond_atom_site_label_1
_geom_bond_atom_site_label_2
_geom_bond_distance
N1 N2 1.319(2)
N1 C1 1.345(2)
N1 N4 1.391(2)
N2 N3 1.313(2)
N3 C2 1.341(2)
N3 H3 0.85(3)
N4 H4A 0.81(2)
N4 H4B 0.97(3)
N4 H4A 0.81(2)
N4 H4B 0.97(3)
C1 C2 1.358(3)
C1 H1 0.9300
C2 H2 0.9300

loop_
_geom_hbond_atom_site_label_D
_geom_hbond_atom_site_label_H
_geom_hbond_atom_site_label_A
_geom_hbond_distance_DH
_geom_hbond_distance_HA
_geom_hbond_distance_DA
_geom_hbond_angle_DHA
_geom_hbond_site_symmetry_A
N3 H3 Cl1 0.85(3) 2.19(3) 3.0095(16) 160.3(19) .
N4 H4A Cl1 0.81(2) 2.61(2) 3.411(2) 173(2) 2_545
N4 H4B Cl1 0.97(3) 2.40(3) 3.310(2) 156(2) 1_545
C1 H1 Cl1 0.93 2.62 3.5269(19) 165.3 1_645
C2 H2 Cl1 0.93 2.74 3.5153(19) 141.0 2_646
